data_4514456
loop_
_publ_author_name
'Huang, Yi-Fan'
'Wang, Chun-Kai'
'Lai, Bo-Han'
'Chung, Chin-Lung'
'Chen, Chin-Yi'
'Ciou, Guan-Ting'
'Wong, Ken-Tsung'
'Wang, Chien-Lung'

_publ_section_title
;
 Influences of Structural Modification of S, N-Hexacenes on the Morphology
 and OFET Characteristics.
;
_journal_issue 24
_journal_name_full 'ACS applied materials &amp; interfaces'
_journal_page_first 21756
_journal_page_last 21765
_journal_paper_doi 10.1021/acsami.9b04284
_journal_volume 11
_journal_year 2019
_chemical_formula_sum 'C30 H38 N2 S4'
_chemical_formula_weight 554.86
_space_group_crystal_system monoclinic
_space_group_IT_number 14
_space_group_name_Hall '-P 2yn'
_space_group_name_H-M_alt 'P 1 21/n 1'
_symmetry_space_group_name_Hall '-P 2yn'
_symmetry_space_group_name_H-M 'P 1 21/n 1'
_atom_sites_solution_hydrogens geom
_audit_creation_method SHELXL-2017/1
_cell_angle_alpha 90
_cell_angle_beta 99.215(14)
_cell_angle_gamma 90
_cell_formula_units_Z 2
_cell_length_a 14.263(3)
_cell_length_b 5.4465(11)
_cell_length_c 19.286(3)
_cell_measurement_reflns_used 743
_cell_measurement_temperature 293(2)
_cell_measurement_theta_max 66.4070
_cell_measurement_theta_min 4.1680
_cell_volume 1478.9(5)
_computing_cell_refinement
; 
CrysAlisPro, Agilent Technologies, 
Version 1.171.36.28 (release 01-02-2013 CrysAlis171 .NET) 
(compiled Feb  1 2013,16:14:44) 
Empirical absorption correction using spherical harmonics, 
 implemented in SCALE3 ABSPACK scaling algorithm. 
;
_computing_data_collection
; 
CrysAlisPro, Agilent Technologies, 
Version 1.171.36.28 (release 01-02-2013 CrysAlis171 .NET) 
(compiled Feb  1 2013,16:14:44) 
Empirical absorption correction using spherical harmonics, 
 implemented in SCALE3 ABSPACK scaling algorithm. 
;
_computing_data_reduction
; 
CrysAlisPro, Agilent Technologies, 
Version 1.171.36.28 (release 01-02-2013 CrysAlis171 .NET) 
(compiled Feb  1 2013,16:14:44) 
Empirical absorption correction using spherical harmonics, 
 implemented in SCALE3 ABSPACK scaling algorithm. 
;
_computing_molecular_graphics SHELXTL
_computing_publication_material SHELXTL
_computing_structure_refinement 'SHELXL-2017/1 (Sheldrick, 2017)'
_computing_structure_solution SHELX
_diffrn_ambient_temperature 293(2)
_diffrn_measured_fraction_theta_full 0.987
_diffrn_measured_fraction_theta_max 0.986
_diffrn_measurement_device_type 'Oxford Diffraction Gemini A'
_diffrn_measurement_method CCD
_diffrn_radiation_type CuK\a
_diffrn_radiation_wavelength 1.54178
_diffrn_reflns_av_R_equivalents 0.0356
_diffrn_reflns_av_unetI/netI 0.0705
_diffrn_reflns_Laue_measured_fraction_full 0.987
_diffrn_reflns_Laue_measured_fraction_max 0.986
_diffrn_reflns_limit_h_max 17
_diffrn_reflns_limit_h_min -15
_diffrn_reflns_limit_k_max 4
_diffrn_reflns_limit_k_min -6
_diffrn_reflns_limit_l_max 22
_diffrn_reflns_limit_l_min -23
_diffrn_reflns_number 4042
_diffrn_reflns_point_group_measured_fraction_full 0.987
_diffrn_reflns_point_group_measured_fraction_max 0.986
_diffrn_reflns_theta_full 67.679
_diffrn_reflns_theta_max 67.963
_diffrn_reflns_theta_min 3.593
_exptl_absorpt_coefficient_mu 3.103
_exptl_absorpt_correction_T_max 1.00000
_exptl_absorpt_correction_T_min 0.52397
_exptl_absorpt_correction_type multi-scan
_exptl_absorpt_process_details
; 
CrysAlisPro, Agilent Technologies, 
Version 1.171.36.28 (release 01-02-2013 CrysAlis171 .NET) 
(compiled Feb  1 2013,16:14:44) 
Empirical absorption correction using spherical harmonics, 
 implemented in SCALE3 ABSPACK scaling algorithm. 
;
_exptl_crystal_density_diffrn 1.246
_exptl_crystal_description plate
_exptl_crystal_F_000 592
_exptl_crystal_size_max 0.30
_exptl_crystal_size_mid 0.10
_exptl_crystal_size_min 0.10
_refine_diff_density_max 0.597
_refine_diff_density_min -0.437
_refine_diff_density_rms 0.110
_refine_ls_extinction_method none
_refine_ls_goodness_of_fit_ref 1.116
_refine_ls_hydrogen_treatment constr
_refine_ls_matrix_type full
_refine_ls_number_parameters 163
_refine_ls_number_reflns 2669
_refine_ls_number_restraints 31
_refine_ls_restrained_S_all 1.122
_refine_ls_R_factor_all 0.1518
_refine_ls_R_factor_gt 0.1128
_refine_ls_shift/su_max 0.010
_refine_ls_shift/su_mean 0.001
_refine_ls_structure_factor_coef Fsqd
_refine_ls_weighting_details 'w=1/[\s^2^(Fo^2^)+(0.1687P)^2^+0.3696P] where P=(Fo^2^+2Fc^2^)/3'
_refine_ls_weighting_scheme calc
_refine_ls_wR_factor_gt 0.2911
_refine_ls_wR_factor_ref 0.3379
_reflns_Friedel_coverage 0.000
_reflns_number_gt 1566
_reflns_number_total 2669
_reflns_threshold_expression 'I > 2\s(I)'
_cod_data_source_file am9b04284_si_004.cif
_cod_data_source_block ic16235
_cod_database_code 4514456
_shelx_shelxl_version_number 2017/1
_shelx_space_group_comment
; 
The symmetry employed for this shelxl refinement is uniquely defined 
by the following loop, which should always be used as a source of 
symmetry information in preference to the above space-group names. 
They are only intended as comments. 
;

loop_
_space_group_symop_operation_xyz
'x, y, z'
'-x+1/2, y+1/2, -z+1/2'
'-x, -y, -z'
'x-1/2, -y-1/2, z-1/2'

loop_
_atom_site_label
_atom_site_type_symbol
_atom_site_fract_x
_atom_site_fract_y
_atom_site_fract_z
_atom_site_U_iso_or_equiv
_atom_site_adp_type
_atom_site_occupancy
_atom_site_site_symmetry_order
_atom_site_calc_flag
_atom_site_refinement_flags_posn
_atom_site_refinement_flags_adp
S1 S 0.04922(11) -0.5337(3) 0.90255(8) 0.0721(6) Uani 1 1 d . .
S2 S -0.07682(16) -0.0129(4) 0.76169(10) 0.0934(7) Uani 1 1 d . .
N1 N -0.1331(4) -0.0620(10) 0.9477(3) 0.0720(13) Uani 1 1 d . .
C1 C -0.0324(4) -0.4203(12) 1.0110(3) 0.0668(14) Uani 1 1 d . .
C2 C -0.0691(4) -0.2539(11) 0.9565(3) 0.0672(14) Uani 1 1 d . .
C3 C -0.0321(4) -0.2942(13) 0.8955(3) 0.0719(15) Uani 1 1 d . .
C4 C -0.0753(5) -0.1190(13) 0.8461(3) 0.0743(16) Uani 1 1 d . .
C5 C -0.1371(5) 0.0215(13) 0.8785(4) 0.0761(17) Uani 1 1 d . .
C6 C -0.1853(5) 0.2089(14) 0.8373(4) 0.0868(19) Uani 1 1 d . .
H6A H -0.228936 0.316306 0.851902 0.104 Uiso 1 1 calc R U
C7 C -0.1583(7) 0.2093(16) 0.7730(5) 0.102(3) Uani 1 1 d . .
H7A H -0.181935 0.320613 0.738028 0.122 Uiso 1 1 calc R U
C8 C -0.1897(5) 0.0216(14) 0.9993(4) 0.0826(19) Uani 1 1 d . .
H8A H -0.208948 0.190011 0.988586 0.099 Uiso 1 1 calc R U
H8B H -0.150296 0.020771 1.045237 0.099 Uiso 1 1 calc R U
C9 C -0.2756(6) -0.127(3) 1.0027(5) 0.116(3) Uani 1 1 d . .
H9A H -0.250123 -0.280660 1.024695 0.139 Uiso 1 1 calc R U
C10 C -0.3337(8) -0.207(3) 0.9399(7) 0.156(6) Uani 1 1 d . .
H10A H -0.290916 -0.270059 0.909866 0.188 Uiso 1 1 calc R U
H10B H -0.362402 -0.060009 0.917176 0.188 Uiso 1 1 calc R U
C11 C -0.4101(7) -0.387(3) 0.9379(6) 0.130(4) Uani 1 1 d . .
H11A H -0.439594 -0.412369 0.890063 0.195 Uiso 1 1 calc R U
H11B H -0.384337 -0.539402 0.957376 0.195 Uiso 1 1 calc R U
H11C H -0.456459 -0.327480 0.964752 0.195 Uiso 1 1 calc R U
C12 C -0.3330(13) -0.018(4) 1.0572(9) 0.188(5) Uani 1 1 d . U
H12A H -0.342335 0.156129 1.047839 0.226 Uiso 1 1 calc R U
H12B H -0.395168 -0.094672 1.050896 0.226 Uiso 1 1 calc R U
C13 C -0.2895(15) -0.049(4) 1.1280(9) 0.201(5) Uani 1 1 d . U
H13A H -0.225219 0.014931 1.132848 0.241 Uiso 1 1 calc R U
H13B H -0.284888 -0.223163 1.137987 0.241 Uiso 1 1 calc R U
C14 C -0.3400(14) 0.076(4) 1.1849(9) 0.200(5) Uani 1 1 d D U
H14A H -0.292587 0.121582 1.224663 0.240 Uiso 1 1 calc R U
H14B H -0.370453 0.226114 1.165469 0.240 Uiso 1 1 calc R U
C15 C -0.4077(14) -0.072(4) 1.2082(11) 0.214(6) Uani 1 1 d D U
H15A H -0.436159 0.014280 1.242941 0.322 Uiso 1 1 calc R U
H15B H -0.455804 -0.114581 1.169361 0.322 Uiso 1 1 calc R U
H15C H -0.377896 -0.219171 1.228588 0.322 Uiso 1 1 calc R U

loop_
_atom_site_aniso_label
_atom_site_aniso_U_11
_atom_site_aniso_U_22
_atom_site_aniso_U_33
_atom_site_aniso_U_23
_atom_site_aniso_U_13
_atom_site_aniso_U_12
S1 0.0645(9) 0.0877(11) 0.0616(8) -0.0056(7) 0.0028(6) -0.0011(7)
S2 0.0943(13) 0.1114(15) 0.0693(10) 0.0137(9) -0.0023(8) -0.0058(10)
N1 0.064(3) 0.080(3) 0.069(3) -0.001(3) 0.001(2) 0.000(2)
C1 0.060(3) 0.082(4) 0.056(3) -0.006(3) 0.004(2) -0.007(3)
C2 0.057(3) 0.069(3) 0.071(3) 0.001(3) -0.004(2) -0.002(3)
C3 0.059(3) 0.086(4) 0.067(3) -0.005(3) 0.000(2) -0.008(3)
C4 0.075(4) 0.076(4) 0.066(3) -0.001(3) -0.007(3) -0.012(3)
C5 0.064(3) 0.079(4) 0.080(4) 0.001(3) -0.004(3) -0.003(3)
C6 0.079(4) 0.079(4) 0.095(5) 0.006(4) -0.010(3) -0.004(3)
C7 0.106(6) 0.090(5) 0.096(5) 0.020(4) -0.023(4) -0.002(4)
C8 0.078(4) 0.083(4) 0.083(4) -0.017(3) -0.002(3) 0.009(3)
C9 0.084(5) 0.161(9) 0.104(6) -0.041(7) 0.023(4) -0.021(6)
C10 0.114(8) 0.227(16) 0.132(9) -0.052(10) 0.031(7) -0.066(9)
C11 0.095(6) 0.158(9) 0.131(8) -0.018(8) 0.003(5) -0.031(7)
C12 0.187(9) 0.257(12) 0.139(7) -0.031(9) 0.082(8) 0.011(9)
C13 0.211(10) 0.267(11) 0.143(7) -0.017(9) 0.087(8) 0.016(9)
C14 0.206(10) 0.265(12) 0.146(7) -0.014(9) 0.078(7) 0.008(9)
C15 0.210(13) 0.266(15) 0.185(11) 0.007(12) 0.086(10) 0.008(12)

loop_
_atom_type_symbol
_atom_type_description
_atom_type_scat_dispersion_real
_atom_type_scat_dispersion_imag
_atom_type_scat_source
C C 0.0181 0.0091 'International Tables Vol C Tables 4.2.6.8 and 6.1.1.4'
H H 0.0000 0.0000 'International Tables Vol C Tables 4.2.6.8 and 6.1.1.4'
N N 0.0311 0.0180 'International Tables Vol C Tables 4.2.6.8 and 6.1.1.4'
S S 0.3331 0.5567 'International Tables Vol C Tables 4.2.6.8 and 6.1.1.4'

loop_
_geom_angle_atom_site_label_1
_geom_angle_atom_site_label_2
_geom_angle_atom_site_label_3
_geom_angle
_geom_angle_site_symmetry_1
_geom_angle_site_symmetry_3
C3 S1 C1 89.4(3) . 3_547
C7 S2 C4 91.3(4) . .
C2 N1 C5 106.7(5) . .
C2 N1 C8 125.7(6) . .
C5 N1 C8 127.5(6) . .
C1 C1 C2 111.0(7) 3_547 .
C1 C1 S1 113.8(6) 3_547 3_547
C2 C1 S1 135.1(5) . 3_547
N1 C2 C3 110.6(6) . .
N1 C2 C1 137.0(6) . .
C3 C2 C1 112.5(6) . .
C2 C3 C4 106.4(6) . .
C2 C3 S1 113.2(5) . .
C4 C3 S1 140.4(5) . .
C5 C4 C3 107.8(6) . .
C5 C4 S2 109.2(5) . .
C3 C4 S2 143.0(6) . .
C4 C5 N1 108.6(6) . .
C4 C5 C6 115.7(7) . .
N1 C5 C6 135.7(7) . .
C7 C6 C5 109.5(7) . .
C6 C7 S2 114.4(6) . .
N1 C8 C9 114.4(6) . .
C10 C9 C8 120.2(9) . .
C10 C9 C12 113.3(11) . .
C8 C9 C12 110.5(10) . .
C9 C10 C11 123.9(12) . .
C13 C12 C9 114.2(16) . .
C12 C13 C14 116.4(18) . .
C15 C14 C13 113.4(17) . .

loop_
_geom_bond_atom_site_label_1
_geom_bond_atom_site_label_2
_geom_bond_distance
_geom_bond_site_symmetry_2
S1 C3 1.737(7) .
S1 C1 1.741(6) 3_547
S2 C7 1.716(10) .
S2 C4 1.724(7) .
N1 C2 1.380(8) .
N1 C5 1.402(9) .
N1 C8 1.452(9) .
C1 C1 1.384(13) 3_547
C1 C2 1.422(9) .
C2 C3 1.381(9) .
C3 C4 1.418(10) .
C4 C5 1.389(11) .
C5 C6 1.404(10) .
C6 C7 1.356(12) .
C8 C9 1.479(12) .
C9 C10 1.421(15) .
C9 C12 1.551(14) .
C10 C11 1.463(15) .
C12 C13 1.42(3) .
C13 C14 1.562(19) .
C14 C15 1.389(15) .
